data_4512898
loop_
_publ_author_name
'Hu, Jin-Song'
'Huang, Xin-Hua'
'Pan, Cheng-Ling'
'Zhang, Lei'

_publ_section_title
;
 Photochemical and Magnetic Properties of Seven New Metal--Organic
 Frameworks Constructed by Flexible Tetrapyridines and V-Shaped
 Polycarboxylate Acids
;
_journal_issue 5
_journal_name_full 'Crystal Growth &amp; Design'
_journal_page_first 2272
_journal_paper_doi 10.1021/acs.cgd.5b00067
_journal_volume 15
_journal_year 2015
_chemical_formula_sum 'C59 H40 Co2 F12 N4 O12'
_chemical_formula_weight 1342.81
_chemical_name_systematic
; 
 ? 
;
_space_group_IT_number 14
_symmetry_cell_setting monoclinic
_symmetry_space_group_name_Hall '-P 2ybc'
_symmetry_space_group_name_H-M 'P 1 21/c 1'
_atom_sites_solution_hydrogens geom
_atom_sites_solution_primary direct
_atom_sites_solution_secondary difmap
_audit_creation_method SHELXL-97
_cell_angle_alpha 90.00
_cell_angle_beta 94.532(2)
_cell_angle_gamma 90.00
_cell_formula_units_Z 4
_cell_length_a 16.6278(19)
_cell_length_b 13.9706(16)
_cell_length_c 29.131(3)
_cell_measurement_temperature 273(2)
_cell_measurement_theta_max 22.04
_cell_measurement_theta_min 2.31
_cell_volume 6746.0(13)
_computing_structure_refinement 'SHELXL-97 (Sheldrick, 2008)'
_computing_structure_solution 'SHELXS-97 (Sheldrick, 2008)'
_diffrn_ambient_temperature 273(2)
_diffrn_measured_fraction_theta_full 0.996
_diffrn_measured_fraction_theta_max 0.996
_diffrn_radiation_monochromator graphite
_diffrn_radiation_source 'fine-focus sealed tube'
_diffrn_radiation_type MoK\a
_diffrn_radiation_wavelength 0.71073
_diffrn_reflns_av_R_equivalents 0.0746
_diffrn_reflns_av_sigmaI/netI 0.0843
_diffrn_reflns_limit_h_max 19
_diffrn_reflns_limit_h_min -19
_diffrn_reflns_limit_k_max 16
_diffrn_reflns_limit_k_min -13
_diffrn_reflns_limit_l_max 34
_diffrn_reflns_limit_l_min -34
_diffrn_reflns_number 33066
_diffrn_reflns_theta_full 25.00
_diffrn_reflns_theta_max 25.00
_diffrn_reflns_theta_min 1.91
_exptl_absorpt_coefficient_mu 0.582
_exptl_crystal_colour purple
_exptl_crystal_density_diffrn 1.322
_exptl_crystal_density_method 'not measured'
_exptl_crystal_description block
_exptl_crystal_F_000 2720.0
_exptl_crystal_size_max 0.17
_exptl_crystal_size_mid 0.14
_exptl_crystal_size_min 0.11
_platon_squeeze_details
;
;
_refine_diff_density_max 1.590
_refine_diff_density_min -0.912
_refine_diff_density_rms 0.086
_refine_ls_extinction_method none
_refine_ls_goodness_of_fit_ref 0.953
_refine_ls_hydrogen_treatment constr
_refine_ls_matrix_type full
_refine_ls_number_parameters 796
_refine_ls_number_reflns 11834
_refine_ls_number_restraints 69
_refine_ls_restrained_S_all 0.960
_refine_ls_R_factor_all 0.1004
_refine_ls_R_factor_gt 0.0687
_refine_ls_shift/su_max 0.036
_refine_ls_shift/su_mean 0.001
_refine_ls_structure_factor_coef Fsqd
_refine_ls_weighting_details 'calc w=1/[\s^2^(Fo^2^)+(0.1205P)^2^+0.1000P] where P=(Fo^2^+2Fc^2^)/3'
_refine_ls_weighting_scheme calc
_refine_ls_wR_factor_gt 0.1896
_refine_ls_wR_factor_ref 0.2039
_reflns_number_gt 7081
_reflns_number_total 11834
_reflns_threshold_expression >2sigma(I)
_cod_data_source_file cg5b00067_si_002.cif
_cod_data_source_block 4
_cod_depositor_comments 'Adding full bibliography for 4512895--4512901.cif.'
_cod_original_sg_symbol_H-M 'P 21/c'
_cod_database_code 4512898

loop_
_symmetry_equiv_pos_as_xyz
'x, y, z'
'-x, y+1/2, -z+1/2'
'-x, -y, -z'
'x, -y-1/2, z-1/2'

loop_
_atom_site_label
_atom_site_type_symbol
_atom_site_fract_x
_atom_site_fract_y
_atom_site_fract_z
_atom_site_U_iso_or_equiv
_atom_site_adp_type
_atom_site_occupancy
_atom_site_symmetry_multiplicity
_atom_site_calc_flag
_atom_site_refinement_flags
C1 C 0.3970(3) 0.1348(4) 0.82585(18) 0.0610(15) Uani 1 1 d .
H1 H 0.4501 0.1495 0.8359 0.073 Uiso 1 1 calc R
C2 C 0.3669(3) 0.1737(4) 0.78462(19) 0.0659(16) Uani 1 1 d .
H2 H 0.3989 0.2126 0.7676 0.079 Uiso 1 1 calc R
C3 C 0.2896(3) 0.1541(3) 0.76944(17) 0.0488(12) Uani 1 1 d .
C4 C 0.2448(3) 0.0962(4) 0.79629(18) 0.0650(16) Uani 1 1 d .
H4 H 0.1913 0.0819 0.7872 0.078 Uiso 1 1 calc R
C5 C 0.2810(3) 0.0601(4) 0.83676(17) 0.0573(14) Uani 1 1 d .
H5 H 0.2507 0.0204 0.8544 0.069 Uiso 1 1 calc R
C6 C 0.2992(3) 0.2361(3) 0.69891(16) 0.0488(12) Uani 1 1 d .
H6A H 0.3437 0.1961 0.6908 0.059 Uiso 1 1 calc R
H6B H 0.3214 0.2939 0.7134 0.059 Uiso 1 1 calc R
C7 C 0.2456(3) 0.2614(3) 0.65598(15) 0.0422(11) Uani 1 1 d .
C8 C 0.2049(4) 0.1711(5) 0.6338(2) 0.0759(18) Uani 1 1 d .
H8A H 0.1940 0.1818 0.6010 0.091 Uiso 1 1 calc R
H8B H 0.2416 0.1174 0.6379 0.091 Uiso 1 1 calc R
C9 C 0.1219(4) 0.0584(5) 0.6727(2) 0.0811(17) Uani 1 1 d U
C10 C 0.1719(4) -0.0094(5) 0.6741(2) 0.0918(19) Uani 1 1 d DU
H10 H 0.2225 -0.0026 0.6631 0.110 Uiso 1 1 calc R
C11 C 0.1466(6) -0.0987(6) 0.6939(3) 0.109(2) Uani 1 1 d DU
H11 H 0.1812 -0.1508 0.6932 0.131 Uiso 1 1 calc R
C12 C 0.0307(6) -0.0313(5) 0.7097(3) 0.116(3) Uani 1 1 d DU
H12 H -0.0192 -0.0367 0.7217 0.139 Uiso 1 1 calc R
C13 C 0.0512(5) 0.0582(5) 0.6900(3) 0.110(2) Uani 1 1 d DU
H13 H 0.0177 0.1115 0.6894 0.132 Uiso 1 1 calc R
C14 C 0.1826(3) 0.3334(3) 0.66599(17) 0.0483(12) Uani 1 1 d .
H14A H 0.1517 0.3520 0.6378 0.058 Uiso 1 1 calc R
H14B H 0.1460 0.3066 0.6869 0.058 Uiso 1 1 calc R
C15 C 0.1805(3) 0.4907(4) 0.69900(17) 0.0498(12) Uani 1 1 d .
C16 C 0.2199(3) 0.5610(4) 0.7240(2) 0.0596(14) Uani 1 1 d .
H16 H 0.2751 0.5559 0.7319 0.072 Uiso 1 1 calc R
C17 C 0.1784(4) 0.6388(4) 0.7375(2) 0.0649(15) Uani 1 1 d .
H17 H 0.2059 0.6851 0.7555 0.078 Uiso 1 1 calc R
C18 C 0.0615(3) 0.5812(4) 0.7009(2) 0.0629(15) Uani 1 1 d .
H18 H 0.0068 0.5888 0.6924 0.076 Uiso 1 1 calc R
C19 C 0.0969(3) 0.5008(4) 0.68764(19) 0.0564(14) Uani 1 1 d .
H19 H 0.0675 0.4534 0.6715 0.068 Uiso 1 1 calc R
C20 C 0.3022(3) 0.2995(3) 0.62204(15) 0.0436(11) Uani 1 1 d .
H20A H 0.3343 0.3517 0.6357 0.052 Uiso 1 1 calc R
H20B H 0.3384 0.2493 0.6134 0.052 Uiso 1 1 calc R
C21 C 0.2921(3) 0.3646(3) 0.54594(14) 0.0358(10) Uani 1 1 d .
C22 C 0.3744(3) 0.3694(3) 0.54409(15) 0.0380(10) Uani 1 1 d .
H22 H 0.4088 0.3510 0.5693 0.046 Uiso 1 1 calc R
C23 C 0.4047(3) 0.4015(3) 0.50478(14) 0.0365(10) Uani 1 1 d .
H23 H 0.4604 0.4039 0.5038 0.044 Uiso 1 1 calc R
C24 C 0.2789(3) 0.4259(3) 0.47049(15) 0.0432(11) Uani 1 1 d .
H24 H 0.2456 0.4467 0.4453 0.052 Uiso 1 1 calc R
C25 C 0.2437(3) 0.3937(3) 0.50754(15) 0.0450(11) Uani 1 1 d .
H25 H 0.1878 0.3911 0.5074 0.054 Uiso 1 1 calc R
C26 C 0.3709(3) 0.6535(3) 0.41324(16) 0.0453(12) Uani 1 1 d .
C27 C 0.3649(3) 0.7599(3) 0.41858(17) 0.0503(13) Uani 1 1 d .
C28 C 0.4340(4) 0.8142(4) 0.4280(2) 0.084(2) Uani 1 1 d .
H28 H 0.4843 0.7848 0.4303 0.101 Uiso 1 1 calc R
C29 C 0.4282(4) 0.9126(4) 0.4339(3) 0.098(3) Uani 1 1 d .
H29 H 0.4746 0.9483 0.4415 0.117 Uiso 1 1 calc R
C30 C 0.3546(4) 0.9576(4) 0.4288(2) 0.0716(19) Uani 1 1 d .
C31 C 0.2851(3) 0.9016(4) 0.41924(18) 0.0611(15) Uani 1 1 d .
H31 H 0.2346 0.9305 0.4167 0.073 Uiso 1 1 calc R
C32 C 0.2914(3) 0.8042(3) 0.41360(17) 0.0507(13) Uani 1 1 d .
H32 H 0.2451 0.7681 0.4063 0.061 Uiso 1 1 calc R
C33 C 0.3424(4) 1.0665(4) 0.4374(2) 0.085(2) Uani 1 1 d .
C34 C 0.2777(4) 1.1068(4) 0.4024(2) 0.0698(18) Uani 1 1 d .
C35 C 0.2810(4) 1.0804(4) 0.3566(2) 0.0714(17) Uani 1 1 d .
H35 H 0.3214 1.0390 0.3487 0.086 Uiso 1 1 calc R
C36 C 0.2264(4) 1.1138(4) 0.3229(2) 0.0671(16) Uani 1 1 d .
H36 H 0.2294 1.0949 0.2925 0.080 Uiso 1 1 calc R
C37 C 0.1666(3) 1.1761(4) 0.3345(2) 0.0595(14) Uani 1 1 d .
C38 C 0.1658(4) 1.2055(4) 0.3786(2) 0.0761(19) Uani 1 1 d .
H38 H 0.1273 1.2497 0.3863 0.091 Uiso 1 1 calc R
C39 C 0.2207(4) 1.1714(4) 0.4124(2) 0.082(2) Uani 1 1 d .
H39 H 0.2188 1.1929 0.4425 0.098 Uiso 1 1 calc R
C40 C 0.1012(4) 1.2034(4) 0.2978(3) 0.0762(19) Uani 1 1 d .
C41 C 0.5720(3) 0.4318(3) 0.40216(16) 0.0409(11) Uani 1 1 d D
C42 C 0.6564(2) 0.3965(3) 0.41962(14) 0.0365(10) Uani 1 1 d D
C43 C 0.7214(3) 0.4177(3) 0.39517(16) 0.0475(12) Uani 1 1 d .
H43 H 0.7138 0.4531 0.3682 0.057 Uiso 1 1 calc R
C44 C 0.7975(3) 0.3871(4) 0.41013(17) 0.0578(14) Uani 1 1 d .
H44 H 0.8407 0.4013 0.3929 0.069 Uiso 1 1 calc R
C60 C 0.9645(4) 0.3588(7) 0.4515(2) 0.086(2) Uani 1 1 d .
C45 C 0.8104(3) 0.3354(4) 0.45058(16) 0.0488(12) Uani 1 1 d .
C46 C 0.7445(3) 0.3134(4) 0.47407(16) 0.0518(13) Uani 1 1 d .
H46 H 0.7515 0.2765 0.5007 0.062 Uiso 1 1 calc R
C47 C 0.6685(3) 0.3443(4) 0.45953(17) 0.0509(12) Uani 1 1 d .
H47 H 0.6252 0.3299 0.4766 0.061 Uiso 1 1 calc R
C48 C 0.8940(3) 0.2975(4) 0.46829(18) 0.0628(15) Uani 1 1 d .
C49 C 0.9059(3) 0.2977(5) 0.52126(19) 0.0659(15) Uani 1 1 d U
C61 C 0.8990(6) 0.1968(8) 0.4489(3) 0.109(3) Uani 1 1 d .
C50 C 0.8832(4) 0.3791(5) 0.54391(19) 0.0733(16) Uani 1 1 d U
H50 H 0.8613 0.4305 0.5269 0.088 Uiso 1 1 calc R
C51 C 0.8925(4) 0.3853(6) 0.5910(2) 0.0860(18) Uani 1 1 d U
H51 H 0.8776 0.4420 0.6048 0.103 Uiso 1 1 calc R
C58 C 0.4212(6) 1.1209(5) 0.4330(4) 0.107(3) Uani 1 1 d .
C52 C 0.9215(4) 0.3152(6) 0.61784(19) 0.0834(17) Uani 1 1 d DU
C53 C 0.9464(4) 0.2353(6) 0.5964(2) 0.095(2) Uani 1 1 d U
H53 H 0.9690 0.1856 0.6143 0.114 Uiso 1 1 calc R
C54 C 0.9392(4) 0.2244(5) 0.5476(2) 0.0908(19) Uani 1 1 d U
H54 H 0.9568 0.1689 0.5339 0.109 Uiso 1 1 calc R
C55 C 0.9236(4) 0.3215(7) 0.6711(2) 0.096(2) Uani 1 1 d DU
C59 C 0.3262(8) 1.0777(6) 0.4843(3) 0.128(4) Uani 1 1 d .
Co1 Co 0.41261(3) 0.47806(4) 0.410935(19) 0.03461(18) Uani 1 1 d .
Co2 Co 0.03477(4) 0.77143(5) 0.74226(2) 0.0526(2) Uani 1 1 d .
F1 F 0.8512(4) 0.1371(3) 0.4662(2) 0.1240(18) Uani 1 1 d .
F2 F 0.9759(3) 0.1608(4) 0.45442(16) 0.154(2) Uani 1 1 d .
F3 F 0.8811(3) 0.1969(4) 0.40317(15) 0.145(2) Uani 1 1 d .
F4 F 1.0338(2) 0.3377(4) 0.47439(15) 0.138(2) Uani 1 1 d .
F5 F 0.9744(2) 0.3515(4) 0.40749(14) 0.1285(19) Uani 1 1 d .
F6 F 0.9508(2) 0.4509(4) 0.45885(15) 0.1112(15) Uani 1 1 d .
F7 F 0.3722(4) 1.0269(3) 0.51514(16) 0.158(3) Uani 1 1 d .
F8 F 0.2482(4) 1.0426(3) 0.49093(15) 0.1262(19) Uani 1 1 d .
F9 F 0.3239(4) 1.1651(3) 0.50160(17) 0.175(3) Uani 1 1 d .
F10 F 0.4528(3) 1.1036(3) 0.3927(3) 0.133(2) Uani 1 1 d .
F11 F 0.4791(3) 1.1081(3) 0.4655(2) 0.162(3) Uani 1 1 d .
F12 F 0.4058(3) 1.2178(3) 0.4320(2) 0.153(2) Uani 1 1 d .
N1 N 0.3575(2) 0.0789(3) 0.85213(12) 0.0413(9) Uani 1 1 d .
N2 N 0.0810(4) -0.1104(4) 0.71180(17) 0.0799(16) Uani 1 1 d .
N3 N 0.0987(3) 0.6514(3) 0.72554(16) 0.0606(12) Uani 1 1 d .
N4 N 0.3583(2) 0.4299(2) 0.46749(12) 0.0362(8) Uani 1 1 d .
O1 O 0.4411(2) 0.6158(2) 0.41748(13) 0.0576(9) Uani 1 1 d .
O6 O 0.5648(2) 0.4778(3) 0.36609(12) 0.0611(10) Uani 1 1 d .
O2 O 0.31087(19) 0.6040(2) 0.40548(11) 0.0507(8) Uani 1 1 d .
O3 O 0.0942(3) 1.1605(4) 0.26057(15) 0.1015(16) Uani 1 1 d .
O4 O 0.0517(3) 1.2632(3) 0.30801(19) 0.1030(18) Uani 1 1 d .
O5 O 0.51597(18) 0.4124(2) 0.42693(11) 0.0431(7) Uani 1 1 d .
O7 O 0.8926(5) 0.3980(6) 0.6864(2) 0.173 Uani 1 1 d .
O8 O 0.9595(5) 0.2619(5) 0.69142(18) 0.154(3) Uani 1 1 d U
O9 O 0.2517(2) 0.1862(3) 0.72976(12) 0.0634(10) Uani 1 1 d .
O10 O 0.1363(3) 0.1496(3) 0.65189(19) 0.1022(16) Uani 1 1 d .
O11 O 0.22416(19) 0.4153(2) 0.68673(12) 0.0528(9) Uani 1 1 d .
O12 O 0.25345(18) 0.3327(2) 0.58217(10) 0.0445(8) Uani 1 1 d .

loop_
_atom_site_aniso_label
_atom_site_aniso_U_11
_atom_site_aniso_U_22
_atom_site_aniso_U_33
_atom_site_aniso_U_23
_atom_site_aniso_U_13
_atom_site_aniso_U_12
C1 0.055(3) 0.069(4) 0.056(3) 0.025(3) -0.017(3) -0.022(3)
C2 0.062(4) 0.073(4) 0.062(4) 0.036(3) -0.001(3) -0.017(3)
C3 0.048(3) 0.052(3) 0.046(3) 0.019(2) -0.004(2) 0.005(2)
C4 0.049(3) 0.090(4) 0.054(3) 0.028(3) -0.008(3) -0.011(3)
C5 0.051(3) 0.075(4) 0.045(3) 0.022(3) 0.000(2) -0.012(3)
C6 0.059(3) 0.045(3) 0.043(3) 0.018(2) 0.006(2) 0.003(2)
C7 0.047(3) 0.042(3) 0.037(3) 0.010(2) 0.002(2) 0.002(2)
C8 0.082(5) 0.083(5) 0.061(4) 0.012(3) 0.000(3) -0.030(4)
C9 0.085(4) 0.075(4) 0.085(4) 0.006(3) 0.018(3) 0.016(3)
C10 0.079(4) 0.102(5) 0.098(4) 0.003(4) 0.032(4) 0.011(4)
C11 0.120(6) 0.096(5) 0.117(6) 0.008(4) 0.040(5) -0.021(5)
C12 0.150(6) 0.062(4) 0.140(6) 0.026(4) 0.034(5) 0.001(4)
C13 0.123(5) 0.078(4) 0.132(5) 0.017(4) 0.034(5) 0.017(4)
C14 0.047(3) 0.052(3) 0.046(3) 0.014(2) 0.006(2) -0.001(2)
C15 0.051(3) 0.048(3) 0.051(3) 0.010(2) 0.009(2) 0.003(2)
C16 0.045(3) 0.061(4) 0.072(4) 0.000(3) 0.000(3) 0.005(3)
C17 0.063(4) 0.059(4) 0.071(4) -0.005(3) -0.005(3) 0.007(3)
C18 0.051(3) 0.047(3) 0.091(4) 0.002(3) 0.005(3) 0.002(3)
C19 0.051(3) 0.045(3) 0.072(4) -0.001(3) -0.003(3) 0.007(2)
C20 0.047(3) 0.046(3) 0.037(3) 0.011(2) 0.002(2) 0.008(2)
C21 0.042(3) 0.031(2) 0.035(2) 0.0022(18) 0.004(2) 0.0026(19)
C22 0.040(3) 0.039(3) 0.034(2) 0.0004(19) -0.006(2) 0.0064(19)
C23 0.039(3) 0.034(2) 0.037(3) -0.0022(19) 0.002(2) 0.0000(19)
C24 0.041(3) 0.053(3) 0.035(3) 0.009(2) -0.004(2) 0.005(2)
C25 0.037(3) 0.057(3) 0.040(3) 0.009(2) 0.001(2) 0.002(2)
C26 0.061(3) 0.034(3) 0.040(3) -0.001(2) -0.004(2) 0.001(2)
C27 0.058(3) 0.031(3) 0.058(3) -0.002(2) -0.018(3) 0.003(2)
C28 0.063(4) 0.040(3) 0.140(6) -0.006(3) -0.047(4) 0.008(3)
C29 0.084(5) 0.032(3) 0.164(7) -0.007(4) -0.072(5) 0.004(3)
C30 0.086(4) 0.035(3) 0.086(4) -0.010(3) -0.046(4) 0.005(3)
C31 0.065(4) 0.048(3) 0.067(4) -0.004(3) -0.015(3) 0.022(3)
C32 0.057(3) 0.034(3) 0.058(3) -0.002(2) -0.015(3) 0.005(2)
C33 0.124(6) 0.032(3) 0.088(5) -0.013(3) -0.053(4) 0.019(3)
C34 0.098(5) 0.031(3) 0.074(4) -0.006(3) -0.033(3) 0.015(3)
C35 0.074(4) 0.045(3) 0.093(5) -0.006(3) -0.008(4) 0.017(3)
C36 0.082(4) 0.051(3) 0.068(4) -0.001(3) 0.003(3) 0.012(3)
C37 0.071(4) 0.040(3) 0.066(4) 0.008(3) -0.009(3) 0.004(3)
C38 0.096(5) 0.057(4) 0.073(4) -0.012(3) -0.007(4) 0.035(3)
C39 0.129(6) 0.048(3) 0.063(4) -0.017(3) -0.022(4) 0.039(4)
C40 0.089(5) 0.042(3) 0.095(5) 0.016(3) -0.012(4) -0.007(3)
C41 0.046(3) 0.033(3) 0.043(3) -0.009(2) -0.003(2) -0.001(2)
C42 0.039(2) 0.038(2) 0.032(2) -0.0020(19) 0.0007(19) 0.0024(19)
C43 0.046(3) 0.059(3) 0.037(3) 0.008(2) 0.002(2) 0.001(2)
C44 0.042(3) 0.091(4) 0.040(3) 0.006(3) 0.009(2) 0.000(3)
C60 0.049(4) 0.160(8) 0.049(4) 0.006(4) 0.004(3) 0.013(4)
C45 0.045(3) 0.067(3) 0.034(3) -0.002(2) 0.000(2) 0.010(2)
C46 0.052(3) 0.064(3) 0.039(3) 0.017(2) 0.001(2) 0.010(3)
C47 0.043(3) 0.066(3) 0.043(3) 0.011(2) 0.006(2) -0.004(2)
C48 0.053(3) 0.091(4) 0.043(3) -0.009(3) -0.003(2) 0.025(3)
C49 0.045(3) 0.101(4) 0.050(3) 0.004(3) -0.006(2) 0.014(3)
C61 0.106(7) 0.141(9) 0.075(6) -0.028(5) -0.022(5) 0.070(6)
C50 0.067(3) 0.105(4) 0.046(3) -0.002(3) -0.005(3) 0.013(3)
C51 0.074(4) 0.133(5) 0.049(3) -0.010(3) -0.007(3) -0.001(4)
C58 0.119(7) 0.043(4) 0.147(8) -0.010(5) -0.066(7) -0.012(4)
C52 0.060(3) 0.136(5) 0.052(3) -0.001(3) -0.007(3) -0.011(3)
C53 0.077(4) 0.136(5) 0.067(4) 0.037(4) -0.025(3) 0.005(4)
C54 0.079(4) 0.119(5) 0.072(4) 0.013(4) -0.012(3) 0.031(4)
C55 0.072(4) 0.149(6) 0.065(4) -0.014(4) -0.012(4) -0.023(4)
C59 0.219(12) 0.058(5) 0.095(7) -0.015(4) -0.062(8) 0.036(6)
Co1 0.0408(3) 0.0321(3) 0.0306(3) -0.0018(2) 0.0010(2) 0.0004(3)
Co2 0.0620(5) 0.0461(4) 0.0500(4) 0.0088(3) 0.0065(3) 0.0041(3)
F1 0.145(5) 0.085(3) 0.136(5) -0.017(3) -0.023(4) 0.032(3)
F2 0.131(4) 0.217(6) 0.113(4) -0.034(3) -0.010(3) 0.119(4)
F3 0.170(5) 0.180(5) 0.078(3) -0.057(3) -0.034(3) 0.100(4)
F4 0.043(2) 0.285(6) 0.086(3) 0.029(3) 0.000(2) 0.014(3)
F5 0.064(2) 0.261(6) 0.063(3) 0.022(3) 0.0227(19) 0.035(3)
F6 0.069(3) 0.171(5) 0.093(3) 0.023(3) 0.002(2) -0.045(3)
F7 0.262(7) 0.096(3) 0.099(3) -0.013(3) -0.092(4) 0.063(4)
F8 0.225(6) 0.079(3) 0.072(3) -0.010(2) -0.003(4) 0.043(4)
F9 0.320(8) 0.064(3) 0.122(4) -0.052(3) -0.105(5) 0.056(4)
F10 0.090(3) 0.073(3) 0.229(7) 0.012(4) -0.034(4) -0.018(2)
F11 0.165(5) 0.068(3) 0.232(6) 0.004(3) -0.122(5) -0.014(3)
F12 0.176(5) 0.035(2) 0.232(6) -0.002(3) -0.088(4) 0.001(2)
N1 0.048(2) 0.041(2) 0.034(2) 0.0076(16) -0.0002(17) 0.0010(17)
N2 0.122(5) 0.065(3) 0.054(3) 0.006(2) 0.010(3) -0.021(3)
N3 0.061(3) 0.051(3) 0.071(3) 0.002(2) 0.011(2) 0.010(2)
N4 0.040(2) 0.036(2) 0.032(2) -0.0008(15) 0.0017(16) 0.0045(16)
O1 0.046(2) 0.0365(19) 0.089(3) -0.0008(17) -0.0045(18) 0.0073(15)
O6 0.060(2) 0.071(2) 0.051(2) 0.0192(19) -0.0040(17) 0.0081(18)
O2 0.049(2) 0.0357(18) 0.065(2) -0.0063(16) -0.0073(17) -0.0028(16)
O3 0.122(4) 0.130(4) 0.049(3) 0.010(3) -0.013(3) -0.004(3)
O4 0.097(3) 0.062(3) 0.141(4) -0.022(3) -0.046(3) 0.030(3)
O5 0.0363(17) 0.0460(19) 0.0481(19) 0.0027(14) 0.0097(15) 0.0043(14)
O7 0.230 0.214 0.072 -0.036 -0.008 0.076
O8 0.214(7) 0.177(6) 0.063(3) 0.045(4) -0.043(4) -0.105(5)
O9 0.058(2) 0.083(3) 0.049(2) 0.0320(19) -0.0024(17) -0.0078(19)
O10 0.102(4) 0.083(3) 0.121(4) 0.021(3) 0.007(3) 0.006(3)
O11 0.0429(19) 0.052(2) 0.065(2) 0.0013(17) 0.0103(16) 0.0063(16)
O12 0.0431(18) 0.053(2) 0.0379(18) 0.0153(14) 0.0038(14) 0.0061(15)

loop_
_atom_type_symbol
_atom_type_description
_atom_type_scat_dispersion_real
_atom_type_scat_dispersion_imag
_atom_type_scat_source
C C 0.0033 0.0016 'International Tables Vol C Tables 4.2.6.8 and 6.1.1.4'
H H 0.0000 0.0000 'International Tables Vol C Tables 4.2.6.8 and 6.1.1.4'
N N 0.0061 0.0033 'International Tables Vol C Tables 4.2.6.8 and 6.1.1.4'
O O 0.0106 0.0060 'International Tables Vol C Tables 4.2.6.8 and 6.1.1.4'
F F 0.0171 0.0103 'International Tables Vol C Tables 4.2.6.8 and 6.1.1.4'
Co Co 0.3494 0.9721 'International Tables Vol C Tables 4.2.6.8 and 6.1.1.4'

loop_
_geom_angle_atom_site_label_1
_geom_angle_atom_site_label_2
_geom_angle_atom_site_label_3
_geom_angle
_geom_angle_site_symmetry_1
_geom_angle_site_symmetry_3
N1 C1 C2 125.6(5) . .
C3 C2 C1 118.4(5) . .
O9 C3 C2 125.5(5) . .
O9 C3 C4 116.3(4) . .
C2 C3 C4 118.3(4) . .
C3 C4 C5 118.7(5) . .
N1 C5 C4 123.6(5) . .
O9 C6 C7 108.3(4) . .
C14 C7 C20 111.8(4) . .
C14 C7 C6 111.7(4) . .
C20 C7 C6 105.3(4) . .
C14 C7 C8 109.8(4) . .
C20 C7 C8 106.7(4) . .
C6 C7 C8 111.3(4) . .
O10 C8 C7 112.4(6) . .
C10 C9 C13 126.4(8) . .
C10 C9 O10 123.3(7) . .
C13 C9 O10 110.3(6) . .
C9 C10 C11 116.7(7) . .
N2 C11 C10 124.5(8) . .
N2 C12 C13 123.7(8) . .
C9 C13 C12 113.9(8) . .
O11 C14 C7 107.2(4) . .
O11 C15 C16 117.5(5) . .
O11 C15 C19 124.0(5) . .
C16 C15 C19 118.5(5) . .
C15 C16 C17 119.8(5) . .
N3 C17 C16 122.5(5) . .
N3 C18 C19 125.0(5) . .
C18 C19 C15 117.7(5) . .
O12 C20 C7 107.5(4) . .
O12 C21 C22 125.6(4) . .
O12 C21 C25 116.4(4) . .
C22 C21 C25 118.0(4) . .
C23 C22 C21 119.0(4) . .
N4 C23 C22 123.4(4) . .
N4 C24 C25 124.3(4) . .
C24 C25 C21 118.9(4) . .
O2 C26 O1 120.8(4) . .
O2 C26 C27 121.3(5) . .
O1 C26 C27 117.9(4) . .
C32 C27 C28 119.5(5) . .
C32 C27 C26 120.3(4) . .
C28 C27 C26 120.1(5) . .
C27 C28 C29 120.1(5) . .
C30 C29 C28 120.7(5) . .
C29 C30 C31 118.5(5) . .
C29 C30 C33 123.8(5) . .
C31 C30 C33 117.4(5) . .
C32 C31 C30 120.4(5) . .
C27 C32 C31 120.7(5) . .
C59 C33 C58 104.8(7) . .
C59 C33 C34 115.0(7) . .
C58 C33 C34 108.9(6) . .
C59 C33 C30 107.4(6) . .
C58 C33 C30 110.3(6) . .
C34 C33 C30 110.3(4) . .
C39 C34 C35 117.6(5) . .
C39 C34 C33 124.7(6) . .
C35 C34 C33 117.6(6) . .
C36 C35 C34 121.7(6) . .
C35 C36 C37 119.2(6) . .
C38 C37 C36 119.0(5) . .
C38 C37 C40 122.4(6) . .
C36 C37 C40 118.4(6) . .
C37 C38 C39 121.4(5) . .
C34 C39 C38 120.9(6) . .
O4 C40 O3 121.7(6) . .
O4 C40 C37 117.3(7) . .
O3 C40 C37 120.7(6) . .
O4 C40 Co2 54.2(3) . 3_576
O3 C40 Co2 68.8(4) . 3_576
C37 C40 Co2 160.7(5) . 3_576
O6 C41 O5 125.3(4) . .
O6 C41 C42 118.4(4) . .
O5 C41 C42 116.2(4) . .
C43 C42 C47 119.0(4) . .
C43 C42 C41 119.7(4) . .
C47 C42 C41 121.3(4) . .
C42 C43 C44 120.8(4) . .
C43 C44 C45 120.6(5) . .
F5 C60 F4 107.7(5) . .
F5 C60 F6 105.6(7) . .
F4 C60 F6 106.9(7) . .
F5 C60 C48 114.7(6) . .
F4 C60 C48 111.6(6) . .
F6 C60 C48 109.8(5) . .
C46 C45 C44 117.6(4) . .
C46 C45 C48 119.5(4) . .
C44 C45 C48 122.8(5) . .
C45 C46 C47 122.0(4) . .
C46 C47 C42 119.9(5) . .
C61 C48 C45 105.6(5) . .
C61 C48 C49 111.5(6) . .
C45 C48 C49 112.1(4) . .
C61 C48 C60 109.1(7) . .
C45 C48 C60 112.8(5) . .
C49 C48 C60 105.8(5) . .
C54 C49 C50 117.5(6) . .
C54 C49 C48 125.0(6) . .
C50 C49 C48 117.5(5) . .
F1 C61 F3 107.1(9) . .
F1 C61 F2 108.4(8) . .
F3 C61 F2 104.3(7) . .
F1 C61 C48 113.7(7) . .
F3 C61 C48 110.7(7) . .
F2 C61 C48 112.0(8) . .
C51 C50 C49 121.1(6) . .
C52 C51 C50 123.5(7) . .
F11 C58 F10 107.0(9) . .
F11 C58 F12 105.9(5) . .
F10 C58 F12 104.0(8) . .
F11 C58 C33 117.3(8) . .
F10 C58 C33 112.4(6) . .
F12 C58 C33 109.3(7) . .
C51 C52 C53 116.5(6) . .
C51 C52 C55 121.9(8) . .
C53 C52 C55 121.6(7) . .
C52 C53 C54 122.8(6) . .
C49 C54 C53 118.5(7) . .
O8 C55 O7 128.7(7) . .
O8 C55 C52 116.1(8) . .
O7 C55 C52 114.7(8) . .
F9 C59 F7 105.5(6) . .
F9 C59 F8 102.3(10) . .
F7 C59 F8 101.9(9) . .
F9 C59 C33 118.8(8) . .
F7 C59 C33 116.4(9) . .
F8 C59 C33 109.8(7) . .
O5 Co1 O1 103.36(13) . .
O5 Co1 N1 110.05(14) . 4_565
O1 Co1 N1 123.11(15) . 4_565
O5 Co1 N4 95.07(13) . .
O1 Co1 N4 110.91(15) . .
N1 Co1 N4 110.42(15) 4_565 .
O8 Co2 O4 133.0(3) 2_656 3_576
O8 Co2 N2 119.8(3) 2_656 1_565
O4 Co2 N2 98.5(2) 3_576 1_565
O8 Co2 N3 101.2(2) 2_656 .
O4 Co2 N3 89.14(19) 3_576 .
N2 Co2 N3 109.5(2) 1_565 .
O8 Co2 O3 92.1(2) 2_656 3_576
O4 Co2 O3 58.44(18) 3_576 3_576
N2 Co2 O3 91.8(2) 1_565 3_576
N3 Co2 O3 144.0(2) . 3_576
O8 Co2 C40 116.8(3) 2_656 3_576
O4 Co2 C40 29.4(2) 3_576 3_576
N2 Co2 C40 92.4(2) 1_565 3_576
N3 Co2 C40 118.1(2) . 3_576
O3 Co2 C40 29.48(19) 3_576 3_576
C1 N1 C5 115.4(4) . .
C1 N1 Co1 120.7(3) . 4_566
C5 N1 Co1 123.8(3) . 4_566
C11 N2 C12 114.7(7) . .
C11 N2 Co2 130.7(6) . 1_545
C12 N2 Co2 114.6(5) . 1_545
C18 N3 C17 116.4(5) . .
C18 N3 Co2 119.8(4) . .
C17 N3 Co2 123.8(4) . .
C24 N4 C23 116.4(4) . .
C24 N4 Co1 124.6(3) . .
C23 N4 Co1 119.0(3) . .
C26 O1 Co1 100.4(3) . .
C40 O3 Co2 81.7(4) . 3_576
C40 O4 Co2 96.5(4) . 3_576
C41 O5 Co1 115.9(3) . .
C55 O8 Co2 116.4(7) . 2_646
C3 O9 C6 117.2(4) . .
C8 O10 C9 123.0(6) . .
C15 O11 C14 118.8(4) . .
C21 O12 C20 117.6(3) . .

loop_
_geom_bond_atom_site_label_1
_geom_bond_atom_site_label_2
_geom_bond_distance
_geom_bond_site_symmetry_2
C1 N1 1.307(6) .
C1 C2 1.376(7) .
C2 C3 1.354(7) .
C3 O9 1.349(5) .
C3 C4 1.383(7) .
C4 C5 1.377(6) .
C5 N1 1.340(6) .
C6 O9 1.425(6) .
C6 C7 1.519(6) .
C7 C14 1.498(7) .
C7 C20 1.514(6) .
C7 C8 1.549(7) .
C8 O10 1.327(7) .
C9 C10 1.259(9) .
C9 C13 1.315(10) .
C9 O10 1.438(8) .
C10 C11 1.450(7) .
C11 N2 1.257(9) .
C12 N2 1.384(9) .
C12 C13 1.428(7) .
C14 O11 1.443(6) .
C15 O11 1.344(6) .
C15 C16 1.359(7) .
C15 C19 1.410(7) .
C16 C17 1.362(7) .
C17 N3 1.355(7) .
C18 N3 1.338(7) .
C18 C19 1.339(7) .
C20 O12 1.440(5) .
C21 O12 1.354(5) .
C21 C22 1.375(6) .
C21 C25 1.387(6) .
C22 C23 1.363(6) .
C23 N4 1.342(5) .
C24 N4 1.331(6) .
C24 C25 1.345(6) .
C26 O2 1.221(5) .
C26 O1 1.278(6) .
C26 C27 1.498(6) .
C27 C32 1.368(7) .
C27 C28 1.386(7) .
C28 C29 1.390(7) .
C29 C30 1.373(8) .
C30 C31 1.406(8) .
C30 C33 1.557(7) .
C31 C32 1.374(7) .
C33 C59 1.423(12) .
C33 C58 1.529(12) .
C33 C34 1.529(7) .
C34 C39 1.357(8) .
C34 C35 1.390(8) .
C35 C36 1.365(7) .
C36 C37 1.383(8) .
C37 C38 1.350(8) .
C37 C40 1.514(8) .
C38 C39 1.372(7) .
C40 O4 1.226(8) .
C40 O3 1.236(8) .
C40 Co2 2.485(7) 3_576
C41 O6 1.230(5) .
C41 O5 1.253(5) .
C41 C42 1.536(5) .
C42 C43 1.372(6) .
C42 C47 1.374(6) .
C43 C44 1.374(6) .
C44 C45 1.385(7) .
C60 F5 1.311(7) .
C60 F4 1.318(7) .
C60 F6 1.327(9) .
C60 C48 1.561(10) .
C45 C46 1.373(7) .
C45 C48 1.537(7) .
C46 C47 1.369(6) .
C48 C61 1.520(11) .
C48 C49 1.540(7) .
C49 C54 1.370(8) .
C49 C50 1.382(8) .
C61 F1 1.284(11) .
C61 F3 1.343(8) .
C61 F2 1.371(8) .
C50 C51 1.370(8) .
C51 C52 1.322(9) .
C58 F11 1.307(8) .
C58 F10 1.346(11) .
C58 F12 1.378(8) .
C52 C53 1.359(10) .
C52 C55 1.551(6) .
C53 C54 1.425(10) .
C55 O8 1.160(10) .
C55 O7 1.282(10) .
C59 F9 1.322(8) .
C59 F7 1.338(8) .
C59 F8 1.414(12) .
Co1 O5 1.971(3) .
Co1 O1 1.987(3) .
Co1 N1 2.040(3) 4_565
Co1 N4 2.054(4) .
Co2 O8 1.932(5) 2_656
Co2 O4 2.028(4) 3_576
Co2 N2 2.052(5) 1_565
Co2 N3 2.065(4) .
Co2 O3 2.342(5) 3_576
Co2 C40 2.485(7) 3_576
N1 Co1 2.040(3) 4_566
N2 Co2 2.052(5) 1_545
O3 Co2 2.342(5) 3_576
O4 Co2 2.028(4) 3_576
O8 Co2 1.932(5) 2_646

loop_
_platon_squeeze_void_nr
_platon_squeeze_void_average_x
_platon_squeeze_void_average_y
_platon_squeeze_void_average_z
_platon_squeeze_void_volume
_platon_squeeze_void_count_electrons
_platon_squeeze_void_content
1 0.500 -0.038 0.250 631 111 ' '
2 0.000 0.000 0.500 183 11 ' '
3 0.500 -0.001 0.750 631 111 ' '
4 0.000 0.500 0.000 183 11 ' '
